data_7715959
loop_
_publ_author_name
'Das, Kuheli'
'Beyene, Belete B.'
'Massera, Chiara'
'Garribba, Eugenio'
'El Fallah, M. S.'
'Frontera, Antonio'
'Hung, Chen-Hsiung'
'Datta, Amitabha'

_publ_section_title
;
 Magnetic study and DFT analysis of a doubly carboxylato-bridged Co(II)
 derivative anchored with a 'scorpionate' precursor as a potential
 electrocatalyst for heterogeneous H<sub>2</sub> evolution.
;
_journal_issue 22
_journal_name_full 'Dalton transactions (Cambridge, England : 2003)'
_journal_page_first 9358
_journal_page_last 9368
_journal_paper_doi 10.1039/d4dt00807c
_journal_volume 53
_journal_year 2024
_chemical_formula_moiety 'C50 H78 Co2 N10 O4 S2'
_chemical_formula_sum 'C50 H78 Co2 N10 O4 S2'
_chemical_formula_weight 1065.20
_space_group_crystal_system monoclinic
_space_group_IT_number 14
_space_group_name_Hall '-P 2ybc'
_space_group_name_H-M_alt 'P 1 21/c 1'
_atom_sites_solution_hydrogens geom
_audit_creation_method SHELXL-2014/7
_audit_update_record
;
2024-03-03 deposited with the CCDC.	2024-05-06 downloaded from the CCDC.
;
_cell_angle_alpha 90
_cell_angle_beta 98.219(8)
_cell_angle_gamma 90
_cell_formula_units_Z 2
_cell_length_a 10.562(4)
_cell_length_b 14.568(6)
_cell_length_c 17.808(7)
_cell_measurement_reflns_used 345
_cell_measurement_temperature 293(2)
_cell_measurement_theta_max 24.740
_cell_measurement_theta_min 1.814
_cell_volume 2711.9(19)
_computing_cell_refinement 'APEX-II (2008)'
_computing_data_collection 'APEX-II (2008)'
_computing_data_reduction 'SAINT (2008)'
_computing_molecular_graphics 'Mercury CSD 3.6'
_computing_publication_material 'SHELXL and WINGX (Farrugia, J. App. Cryst.2012, 45, 849-854'
_computing_structure_refinement 'SHELXL-2014/7 (Sheldrick, 2014)'
_computing_structure_solution 'SIR97 (Giacovazzo and co., 1999)'
_diffrn_ambient_temperature 293(2)
_diffrn_measured_fraction_theta_full 0.994
_diffrn_measured_fraction_theta_max 0.994
_diffrn_measurement_device_type 'Bruker APEX-II CCD area-detector'
_diffrn_measurement_method omega-scan
_diffrn_radiation_type MoK\a
_diffrn_radiation_wavelength 0.71073
_diffrn_reflns_av_R_equivalents 0.1010
_diffrn_reflns_av_unetI/netI 0.0821
_diffrn_reflns_Laue_measured_fraction_full 0.994
_diffrn_reflns_Laue_measured_fraction_max 0.994
_diffrn_reflns_limit_h_max 12
_diffrn_reflns_limit_h_min -12
_diffrn_reflns_limit_k_max 17
_diffrn_reflns_limit_k_min -17
_diffrn_reflns_limit_l_max 20
_diffrn_reflns_limit_l_min -20
_diffrn_reflns_number 28323
_diffrn_reflns_point_group_measured_fraction_full 0.994
_diffrn_reflns_point_group_measured_fraction_max 0.994
_diffrn_reflns_theta_full 24.740
_diffrn_reflns_theta_max 24.740
_diffrn_reflns_theta_min 1.814
_diffrn_source 'fine-focus sealed tube'
_exptl_absorpt_coefficient_mu 0.740
_exptl_absorpt_correction_T_max 0.7451
_exptl_absorpt_correction_T_min 0.5988
_exptl_absorpt_correction_type multi-scan
_exptl_absorpt_process_details 'Bruker Apex-II SADABS'
_exptl_crystal_colour purple
_exptl_crystal_density_diffrn 1.304
_exptl_crystal_density_method 'not measured'
_exptl_crystal_description prismatic
_exptl_crystal_F_000 1132
_exptl_crystal_preparation 'Magnetic properties'
_exptl_crystal_recrystallization_method 'Re-crystallisation from solvent: water/methanol'
_exptl_crystal_size_max 0.11
_exptl_crystal_size_mid 0.10
_exptl_crystal_size_min 0.08
_refine_diff_density_max 0.262
_refine_diff_density_min -0.281
_refine_diff_density_rms 0.059
_refine_ls_extinction_method none
_refine_ls_goodness_of_fit_ref 1.004
_refine_ls_hydrogen_treatment constr
_refine_ls_matrix_type full
_refine_ls_number_parameters 319
_refine_ls_number_reflns 4622
_refine_ls_number_restraints 0
_refine_ls_restrained_S_all 1.004
_refine_ls_R_factor_all 0.0778
_refine_ls_R_factor_gt 0.0431
_refine_ls_shift/su_max 0.000
_refine_ls_shift/su_mean 0.000
_refine_ls_structure_factor_coef Fsqd
_refine_ls_weighting_details 'w=1/[\s^2^(Fo^2^)+(0.0113P)^2^+1.2694P] where P=(Fo^2^+2Fc^2^)/3'
_refine_ls_weighting_scheme calc
_refine_ls_wR_factor_gt 0.0889
_refine_ls_wR_factor_ref 0.1014
_reflns_Friedel_coverage 0.000
_reflns_number_gt 3192
_reflns_number_total 4622
_reflns_threshold_expression 'I > 2\s(I)'
_cod_data_source_file d4dt00807c3.cif
_cod_data_source_block 1
_cod_depositor_comments 'Adding full bibliography for 7715959.cif.'
_cod_original_sg_symbol_H-M 'P 21/c'
_cod_database_code 7715959
_shelx_shelxl_version_number 2014/7
_shelx_space_group_comment
;
The symmetry employed for this shelxl refinement is uniquely defined
by the following loop, which should always be used as a source of
symmetry information in preference to the above space-group names.
They are only intended as comments.
;

loop_
_space_group_symop_operation_xyz
'x, y, z'
'-x, y+1/2, -z+1/2'
'-x, -y, -z'
'x, -y-1/2, z-1/2'

loop_
_atom_site_label
_atom_site_type_symbol
_atom_site_fract_x
_atom_site_fract_y
_atom_site_fract_z
_atom_site_U_iso_or_equiv
_atom_site_adp_type
_atom_site_occupancy
_atom_site_site_symmetry_order
_atom_site_calc_flag
_atom_site_refinement_flags_posn
_atom_site_refinement_flags_adp
_atom_site_refinement_flags_occupancy
_atom_site_disorder_assembly
_atom_site_disorder_group
Co1 Co 0.05155(4) 0.42527(3) 0.57596(2) 0.02869(14) Uani 1 1 d . . . . .
S1S S 0.31082(10) 0.27217(8) 0.77318(7) 0.0723(4) Uani 1 1 d . . . . .
N1S N 0.1874(3) 0.36585(19) 0.64735(17) 0.0429(7) Uani 1 1 d . . . . .
C1S C 0.2392(3) 0.3263(2) 0.7000(2) 0.0398(8) Uani 1 1 d . . . . .
N1 N 0.1714(2) 0.54927(16) 0.34628(14) 0.0300(6) Uani 1 1 d . . . . .
N2 N 0.0481(2) 0.51447(17) 0.34711(14) 0.0295(6) Uani 1 1 d . . . . .
N3 N 0.1962(2) 0.67516(16) 0.44060(13) 0.0275(6) Uani 1 1 d . . . . .
N4 N 0.0695(2) 0.68399(16) 0.45158(13) 0.0281(6) Uani 1 1 d . . . . .
O1 O 0.11857(19) 0.50679(14) 0.50181(11) 0.0325(5) Uani 1 1 d . . . . .
O2 O 0.3261(2) 0.46958(17) 0.50623(14) 0.0528(7) Uani 1 1 d . . . . .
C1 C 0.2317(3) 0.5127(2) 0.48168(17) 0.0309(7) Uani 1 1 d . . . . .
C2 C 0.2398(3) 0.5848(2) 0.41822(16) 0.0270(7) Uani 1 1 d . . . . .
H2 H 0.3302 0.5908 0.4120 0.032 Uiso 1 1 calc R U . . .
C3 C 0.2224(3) 0.5139(2) 0.28554(17) 0.0325(8) Uani 1 1 d . . . . .
C4 C 0.1295(3) 0.4599(2) 0.24731(18) 0.0380(8) Uani 1 1 d . . . . .
H4 H 0.1355 0.4279 0.2028 0.046 Uiso 1 1 calc R U . . .
C5 C 0.0240(3) 0.4605(2) 0.28596(17) 0.0307(7) Uani 1 1 d . . . . .
C6 C 0.3507(3) 0.5385(2) 0.26163(18) 0.0355(8) Uani 1 1 d . . . . .
C7 C 0.4657(3) 0.5078(3) 0.3197(2) 0.0496(10) Uani 1 1 d . . . . .
H7A H 0.4630 0.5385 0.3671 0.074 Uiso 1 1 calc R U . . .
H7B H 0.5439 0.5231 0.3009 0.074 Uiso 1 1 calc R U . . .
H7C H 0.4618 0.4426 0.3271 0.074 Uiso 1 1 calc R U . . .
C8 C 0.3513(3) 0.6420(2) 0.2453(2) 0.0474(9) Uani 1 1 d . . . . .
H8A H 0.2888 0.6556 0.2020 0.071 Uiso 1 1 calc R U . . .
H8B H 0.4345 0.6600 0.2350 0.071 Uiso 1 1 calc R U . . .
H8C H 0.3308 0.6751 0.2886 0.071 Uiso 1 1 calc R U . . .
C9 C 0.3637(3) 0.4881(3) 0.1870(2) 0.0567(11) Uani 1 1 d . . . . .
H9A H 0.3615 0.4230 0.1951 0.085 Uiso 1 1 calc R U . . .
H9B H 0.4434 0.5045 0.1706 0.085 Uiso 1 1 calc R U . . .
H9C H 0.2942 0.5054 0.1488 0.085 Uiso 1 1 calc R U . . .
C10 C -0.0999(3) 0.4083(2) 0.26339(18) 0.0367(8) Uani 1 1 d . . . . .
C11 C -0.1770(3) 0.3956(2) 0.32920(19) 0.0454(9) Uani 1 1 d . . . . .
H11A H -0.1245 0.3664 0.3709 0.068 Uiso 1 1 calc R U . . .
H11B H -0.2505 0.3579 0.3129 0.068 Uiso 1 1 calc R U . . .
H11C H -0.2045 0.4544 0.3451 0.068 Uiso 1 1 calc R U . . .
C12 C -0.0651(4) 0.3132(2) 0.2350(2) 0.0548(10) Uani 1 1 d . . . . .
H12A H -0.0265 0.3201 0.1897 0.082 Uiso 1 1 calc R U . . .
H12B H -0.1411 0.2767 0.2243 0.082 Uiso 1 1 calc R U . . .
H12C H -0.0059 0.2836 0.2734 0.082 Uiso 1 1 calc R U . . .
C13 C -0.1825(4) 0.4590(3) 0.1985(2) 0.0591(11) Uani 1 1 d . . . . .
H13A H -0.2035 0.5190 0.2155 0.089 Uiso 1 1 calc R U . . .
H13B H -0.2598 0.4250 0.1833 0.089 Uiso 1 1 calc R U . . .
H13C H -0.1360 0.4648 0.1563 0.089 Uiso 1 1 calc R U . . .
C14 C 0.0613(3) 0.7643(2) 0.48747(17) 0.0303(7) Uani 1 1 d . . . . .
C15 C 0.1812(3) 0.8052(2) 0.49944(19) 0.0384(8) Uani 1 1 d . . . . .
H15 H 0.1999 0.8620 0.5222 0.046 Uiso 1 1 calc R U . . .
C16 C 0.2672(3) 0.7483(2) 0.47235(17) 0.0326(8) Uani 1 1 d . . . . .
C17 C -0.0611(3) 0.7995(2) 0.51326(18) 0.0355(8) Uani 1 1 d . . . . .
C18 C -0.1370(3) 0.8562(2) 0.4490(2) 0.0560(11) Uani 1 1 d . . . . .
H18A H -0.0841 0.9050 0.4348 0.084 Uiso 1 1 calc R U . . .
H18B H -0.2116 0.8816 0.4663 0.084 Uiso 1 1 calc R U . . .
H18C H -0.1625 0.8173 0.4060 0.084 Uiso 1 1 calc R U . . .
C19 C -0.1444(3) 0.7219(2) 0.5364(2) 0.0437(9) Uani 1 1 d . . . . .
H19A H -0.1810 0.6885 0.4921 0.066 Uiso 1 1 calc R U . . .
H19B H -0.2117 0.7471 0.5611 0.066 Uiso 1 1 calc R U . . .
H19C H -0.0931 0.6812 0.5706 0.066 Uiso 1 1 calc R U . . .
C20 C -0.0243(4) 0.8624(2) 0.5826(2) 0.0559(11) Uani 1 1 d . . . . .
H20A H 0.0275 0.8287 0.6220 0.084 Uiso 1 1 calc R U . . .
H20B H -0.1005 0.8834 0.6009 0.084 Uiso 1 1 calc R U . . .
H20C H 0.0229 0.9142 0.5682 0.084 Uiso 1 1 calc R U . . .
C21 C 0.4137(3) 0.7584(2) 0.48511(19) 0.0398(9) Uani 1 1 d . . . . .
C22 C 0.4768(4) 0.7500(3) 0.4136(2) 0.0647(12) Uani 1 1 d . . . . .
H22A H 0.4711 0.6877 0.3960 0.097 Uiso 1 1 calc R U . . .
H22B H 0.5651 0.7676 0.4248 0.097 Uiso 1 1 calc R U . . .
H22C H 0.4340 0.7896 0.3749 0.097 Uiso 1 1 calc R U . . .
C23 C 0.4451(4) 0.8546(3) 0.5179(3) 0.0686(13) Uani 1 1 d . . . . .
H23A H 0.4048 0.9000 0.4834 0.103 Uiso 1 1 calc R U . . .
H23B H 0.5361 0.8636 0.5251 0.103 Uiso 1 1 calc R U . . .
H23C H 0.4140 0.8602 0.5658 0.103 Uiso 1 1 calc R U . . .
C24 C 0.4693(3) 0.6872(3) 0.5444(2) 0.0614(11) Uani 1 1 d . . . . .
H24A H 0.4278 0.6928 0.5888 0.092 Uiso 1 1 calc R U . . .
H24B H 0.5594 0.6978 0.5580 0.092 Uiso 1 1 calc R U . . .
H24C H 0.4556 0.6267 0.5237 0.092 Uiso 1 1 calc R U . . .

loop_
_atom_site_aniso_label
_atom_site_aniso_U_11
_atom_site_aniso_U_22
_atom_site_aniso_U_33
_atom_site_aniso_U_23
_atom_site_aniso_U_13
_atom_site_aniso_U_12
Co1 0.0262(2) 0.0325(2) 0.0284(2) 0.0010(2) 0.00761(18) -0.0025(2)
S1S 0.0583(7) 0.0864(9) 0.0678(8) 0.0365(7) -0.0065(6) -0.0015(6)
N1S 0.0372(17) 0.0462(19) 0.0439(19) 0.0000(15) 0.0017(15) 0.0028(14)
C1S 0.031(2) 0.039(2) 0.050(2) 0.0026(18) 0.0074(18) -0.0030(16)
N1 0.0280(15) 0.0358(15) 0.0277(15) -0.0049(12) 0.0091(12) -0.0075(12)
N2 0.0228(14) 0.0364(15) 0.0301(15) -0.0005(12) 0.0061(12) -0.0053(12)
N3 0.0207(14) 0.0314(14) 0.0314(15) -0.0020(12) 0.0072(11) -0.0027(11)
N4 0.0249(14) 0.0300(15) 0.0306(15) 0.0023(12) 0.0075(11) 0.0002(11)
O1 0.0261(12) 0.0384(13) 0.0349(13) 0.0049(10) 0.0107(10) -0.0006(10)
O2 0.0323(14) 0.0581(16) 0.0692(18) 0.0253(14) 0.0115(13) 0.0090(12)
C1 0.0303(19) 0.0335(19) 0.0292(18) -0.0050(15) 0.0053(15) -0.0044(15)
C2 0.0247(16) 0.0320(18) 0.0255(17) -0.0029(14) 0.0074(13) -0.0001(14)
C3 0.0364(19) 0.0351(19) 0.0281(18) -0.0022(15) 0.0121(15) -0.0010(15)
C4 0.041(2) 0.046(2) 0.0297(19) -0.0123(16) 0.0140(16) -0.0106(16)
C5 0.0332(19) 0.0342(18) 0.0251(18) -0.0035(15) 0.0049(15) -0.0057(14)
C6 0.0305(19) 0.043(2) 0.035(2) -0.0029(16) 0.0136(15) -0.0032(15)
C7 0.038(2) 0.060(2) 0.053(2) 0.0021(19) 0.0138(18) 0.0122(18)
C8 0.039(2) 0.055(2) 0.049(2) 0.0051(19) 0.0104(18) -0.0070(18)
C9 0.052(3) 0.074(3) 0.050(2) -0.014(2) 0.029(2) -0.008(2)
C10 0.0372(19) 0.040(2) 0.0331(19) -0.0055(16) 0.0061(15) -0.0096(16)
C11 0.039(2) 0.054(2) 0.044(2) -0.0057(18) 0.0099(17) -0.0115(17)
C12 0.059(3) 0.048(2) 0.061(3) -0.014(2) 0.020(2) -0.0171(19)
C13 0.057(3) 0.068(3) 0.048(2) 0.002(2) -0.007(2) -0.017(2)
C14 0.0314(18) 0.0298(18) 0.0302(18) -0.0009(14) 0.0065(14) -0.0017(14)
C15 0.038(2) 0.0310(19) 0.048(2) -0.0088(16) 0.0092(17) -0.0034(16)
C16 0.0321(18) 0.0337(19) 0.0320(19) -0.0023(15) 0.0050(15) -0.0060(15)
C17 0.0362(19) 0.0327(19) 0.040(2) -0.0022(15) 0.0119(16) 0.0031(15)
C18 0.053(2) 0.051(2) 0.066(3) 0.017(2) 0.014(2) 0.0169(19)
C19 0.041(2) 0.042(2) 0.052(2) 0.0016(18) 0.0209(18) 0.0020(17)
C20 0.060(3) 0.051(2) 0.061(3) -0.020(2) 0.022(2) -0.003(2)
C21 0.0272(18) 0.048(2) 0.045(2) -0.0118(17) 0.0076(16) -0.0129(16)
C22 0.047(2) 0.087(3) 0.064(3) -0.015(2) 0.020(2) -0.027(2)
C23 0.045(2) 0.064(3) 0.096(3) -0.030(2) 0.008(2) -0.017(2)
C24 0.036(2) 0.080(3) 0.064(3) 0.002(2) -0.008(2) -0.002(2)

loop_
_atom_type_symbol
_atom_type_description
_atom_type_scat_dispersion_real
_atom_type_scat_dispersion_imag
_atom_type_scat_source
C C 0.0033 0.0016 'International Tables Vol C Tables 4.2.6.8 and 6.1.1.4'
H H 0.0000 0.0000 'International Tables Vol C Tables 4.2.6.8 and 6.1.1.4'
N N 0.0061 0.0033 'International Tables Vol C Tables 4.2.6.8 and 6.1.1.4'
O O 0.0106 0.0060 'International Tables Vol C Tables 4.2.6.8 and 6.1.1.4'
Co Co 0.3494 0.9721 'International Tables Vol C Tables 4.2.6.8 and 6.1.1.4'
S S 0.1246 0.1234 'International Tables Vol C Tables 4.2.6.8 and 6.1.1.4'

loop_
_geom_angle_atom_site_label_1
_geom_angle_atom_site_label_2
_geom_angle_atom_site_label_3
_geom_angle
_geom_angle_site_symmetry_1
_geom_angle_site_symmetry_3
_geom_angle_publ_flag
N1S Co1 O1 113.33(10) . . ?
N1S Co1 N2 98.81(11) . 3_566 ?
O1 Co1 N2 117.21(9) . 3_566 ?
N1S Co1 N4 100.60(11) . 3_566 ?
O1 Co1 N4 125.06(9) . 3_566 ?
N2 Co1 N4 97.48(10) 3_566 3_566 ?
N1S Co1 O1 175.84(10) . 3_566 ?
O1 Co1 O1 70.57(9) . 3_566 ?
N2 Co1 O1 77.77(9) 3_566 3_566 ?
N4 Co1 O1 77.66(9) 3_566 3_566 ?
C1S N1S Co1 161.3(3) . . ?
N1S C1S S1S 179.6(4) . . ?
C3 N1 N2 110.0(2) . . ?
C3 N1 C2 128.1(2) . . ?
N2 N1 C2 117.4(2) . . ?
C5 N2 N1 105.8(2) . . ?
C5 N2 Co1 138.0(2) . 3_566 ?
N1 N2 Co1 114.91(18) . 3_566 ?
C16 N3 N4 110.5(2) . . ?
C16 N3 C2 129.1(2) . . ?
N4 N3 C2 117.9(2) . . ?
C14 N4 N3 106.2(2) . . ?
C14 N4 Co1 135.0(2) . 3_566 ?
N3 N4 Co1 118.33(18) . 3_566 ?
C1 O1 Co1 130.9(2) . . ?
C1 O1 Co1 118.06(19) . 3_566 ?
Co1 O1 Co1 109.44(9) . 3_566 ?
O2 C1 O1 127.7(3) . . ?
O2 C1 C2 119.1(3) . . ?
O1 C1 C2 113.2(3) . . ?
N3 C2 N1 114.6(2) . . ?
N3 C2 C1 110.9(2) . . ?
N1 C2 C1 108.9(2) . . ?
N3 C2 H2 107.4 . . ?
N1 C2 H2 107.4 . . ?
C1 C2 H2 107.4 . . ?
C4 C3 N1 105.9(3) . . ?
C4 C3 C6 127.1(3) . . ?
N1 C3 C6 126.7(3) . . ?
C3 C4 C5 108.6(3) . . ?
C3 C4 H4 125.7 . . ?
C5 C4 H4 125.7 . . ?
N2 C5 C4 109.6(3) . . ?
N2 C5 C10 124.5(3) . . ?
C4 C5 C10 125.9(3) . . ?
C3 C6 C8 108.2(3) . . ?
C3 C6 C7 113.0(3) . . ?
C8 C6 C7 112.8(3) . . ?
C3 C6 C9 108.8(3) . . ?
C8 C6 C9 107.5(3) . . ?
C7 C6 C9 106.3(3) . . ?
C6 C7 H7A 109.5 . . ?
C6 C7 H7B 109.5 . . ?
H7A C7 H7B 109.5 . . ?
C6 C7 H7C 109.5 . . ?
H7A C7 H7C 109.5 . . ?
H7B C7 H7C 109.5 . . ?
C6 C8 H8A 109.5 . . ?
C6 C8 H8B 109.5 . . ?
H8A C8 H8B 109.5 . . ?
C6 C8 H8C 109.5 . . ?
H8A C8 H8C 109.5 . . ?
H8B C8 H8C 109.5 . . ?
C6 C9 H9A 109.5 . . ?
C6 C9 H9B 109.5 . . ?
H9A C9 H9B 109.5 . . ?
C6 C9 H9C 109.5 . . ?
H9A C9 H9C 109.5 . . ?
H9B C9 H9C 109.5 . . ?
C5 C10 C11 113.0(3) . . ?
C5 C10 C13 109.5(3) . . ?
C11 C10 C13 109.1(3) . . ?
C5 C10 C12 107.5(3) . . ?
C11 C10 C12 108.7(3) . . ?
C13 C10 C12 108.9(3) . . ?
C10 C11 H11A 109.5 . . ?
C10 C11 H11B 109.5 . . ?
H11A C11 H11B 109.5 . . ?
C10 C11 H11C 109.5 . . ?
H11A C11 H11C 109.5 . . ?
H11B C11 H11C 109.5 . . ?
C10 C12 H12A 109.5 . . ?
C10 C12 H12B 109.5 . . ?
H12A C12 H12B 109.5 . . ?
C10 C12 H12C 109.5 . . ?
H12A C12 H12C 109.5 . . ?
H12B C12 H12C 109.5 . . ?
C10 C13 H13A 109.5 . . ?
C10 C13 H13B 109.5 . . ?
H13A C13 H13B 109.5 . . ?
C10 C13 H13C 109.5 . . ?
H13A C13 H13C 109.5 . . ?
H13B C13 H13C 109.5 . . ?
N4 C14 C15 109.1(3) . . ?
N4 C14 C17 123.6(3) . . ?
C15 C14 C17 127.2(3) . . ?
C16 C15 C14 108.8(3) . . ?
C16 C15 H15 125.6 . . ?
C14 C15 H15 125.6 . . ?
C15 C16 N3 105.3(3) . . ?
C15 C16 C21 126.5(3) . . ?
N3 C16 C21 127.7(3) . . ?
C14 C17 C19 112.3(3) . . ?
C14 C17 C18 109.3(3) . . ?
C19 C17 C18 109.8(3) . . ?
C14 C17 C20 108.4(3) . . ?
C19 C17 C20 108.2(3) . . ?
C18 C17 C20 108.7(3) . . ?
C17 C18 H18A 109.5 . . ?
C17 C18 H18B 109.5 . . ?
H18A C18 H18B 109.5 . . ?
C17 C18 H18C 109.5 . . ?
H18A C18 H18C 109.5 . . ?
H18B C18 H18C 109.5 . . ?
C17 C19 H19A 109.5 . . ?
C17 C19 H19B 109.5 . . ?
H19A C19 H19B 109.5 . . ?
C17 C19 H19C 109.5 . . ?
H19A C19 H19C 109.5 . . ?
H19B C19 H19C 109.5 . . ?
C17 C20 H20A 109.5 . . ?
C17 C20 H20B 109.5 . . ?
H20A C20 H20B 109.5 . . ?
C17 C20 H20C 109.5 . . ?
H20A C20 H20C 109.5 . . ?
H20B C20 H20C 109.5 . . ?
C22 C21 C23 107.1(3) . . ?
C22 C21 C24 110.5(3) . . ?
C23 C21 C24 108.2(3) . . ?
C22 C21 C16 114.8(3) . . ?
C23 C21 C16 107.5(3) . . ?
C24 C21 C16 108.4(3) . . ?
C21 C22 H22A 109.5 . . ?
C21 C22 H22B 109.5 . . ?
H22A C22 H22B 109.5 . . ?
C21 C22 H22C 109.5 . . ?
H22A C22 H22C 109.5 . . ?
H22B C22 H22C 109.5 . . ?
C21 C23 H23A 109.5 . . ?
C21 C23 H23B 109.5 . . ?
H23A C23 H23B 109.5 . . ?
C21 C23 H23C 109.5 . . ?
H23A C23 H23C 109.5 . . ?
H23B C23 H23C 109.5 . . ?
C21 C24 H24A 109.5 . . ?
C21 C24 H24B 109.5 . . ?
H24A C24 H24B 109.5 . . ?
C21 C24 H24C 109.5 . . ?
H24A C24 H24C 109.5 . . ?
H24B C24 H24C 109.5 . . ?

loop_
_geom_bond_atom_site_label_1
_geom_bond_atom_site_label_2
_geom_bond_distance
_geom_bond_site_symmetry_2
_geom_bond_publ_flag
Co1 N1S 1.975(3) . ?
Co1 O1 1.980(2) . ?
Co1 N2 2.041(2) 3_566 ?
Co1 N4 2.057(2) 3_566 ?
Co1 O1 2.327(2) 3_566 ?
S1S C1S 1.616(4) . ?
N1S C1S 1.168(4) . ?
N1 C3 1.376(4) . ?
N1 N2 1.400(3) . ?
N1 C2 1.472(4) . ?
N2 C5 1.338(4) . ?
N2 Co1 2.041(2) 3_566 ?
N3 C16 1.377(4) . ?
N3 N4 1.385(3) . ?
N3 C2 1.469(4) . ?
N4 C14 1.342(4) . ?
N4 Co1 2.057(2) 3_566 ?
O1 C1 1.299(3) . ?
O1 Co1 2.327(2) 3_566 ?
O2 C1 1.206(4) . ?
C1 C2 1.554(4) . ?
C2 H2 0.9800 . ?
C3 C4 1.363(4) . ?
C3 C6 1.519(4) . ?
C4 C5 1.390(4) . ?
C4 H4 0.9300 . ?
C5 C10 1.518(4) . ?
C6 C8 1.536(4) . ?
C6 C7 1.545(5) . ?
C6 C9 1.542(4) . ?
C7 H7A 0.9600 . ?
C7 H7B 0.9600 . ?
C7 H7C 0.9600 . ?
C8 H8A 0.9600 . ?
C8 H8B 0.9600 . ?
C8 H8C 0.9600 . ?
C9 H9A 0.9600 . ?
C9 H9B 0.9600 . ?
C9 H9C 0.9600 . ?
C10 C11 1.531(4) . ?
C10 C13 1.534(5) . ?
C10 C12 1.537(5) . ?
C11 H11A 0.9600 . ?
C11 H11B 0.9600 . ?
C11 H11C 0.9600 . ?
C12 H12A 0.9600 . ?
C12 H12B 0.9600 . ?
C12 H12C 0.9600 . ?
C13 H13A 0.9600 . ?
C13 H13B 0.9600 . ?
C13 H13C 0.9600 . ?
C14 C15 1.388(4) . ?
C14 C17 1.521(4) . ?
C15 C16 1.368(4) . ?
C15 H15 0.9300 . ?
C16 C21 1.538(4) . ?
C17 C19 1.526(4) . ?
C17 C18 1.539(4) . ?
C17 C20 1.542(4) . ?
C18 H18A 0.9600 . ?
C18 H18B 0.9600 . ?
C18 H18C 0.9600 . ?
C19 H19A 0.9600 . ?
C19 H19B 0.9600 . ?
C19 H19C 0.9600 . ?
C20 H20A 0.9600 . ?
C20 H20B 0.9600 . ?
C20 H20C 0.9600 . ?
C21 C22 1.525(5) . ?
C21 C23 1.536(5) . ?
C21 C24 1.536(5) . ?
C22 H22A 0.9600 . ?
C22 H22B 0.9600 . ?
C22 H22C 0.9600 . ?
C23 H23A 0.9600 . ?
C23 H23B 0.9600 . ?
C23 H23C 0.9600 . ?
C24 H24A 0.9600 . ?
C24 H24B 0.9600 . ?
C24 H24C 0.9600 . ?
